data_7245895
loop_
_publ_author_name
'Ding, Lujia'
'Ge, Ruirong'
'Wang, Pengcheng'
'Li, Dongxue'
'Lin, Qiuhan'
'Lu, Ming'
'Xu, Yuangang'

_publ_section_title
;
 A series of N-trinitromethyl-substituted polynitro-pyrazoles:
 high-energy-density materials with positive oxygen balances
;
_journal_issue 51
_journal_name_full 'RSC Advances'
_journal_page_first 33304
_journal_page_last 33312
_journal_paper_doi 10.1039/D2RA06149J
_journal_volume 12
_journal_year 2022
_chemical_formula_moiety 'C4 Cl N7 O10'
_chemical_formula_sum 'C4 Cl N7 O10'
_chemical_formula_weight 341.56
_space_group_crystal_system monoclinic
_space_group_IT_number 14
_space_group_name_Hall '-P 2ybc'
_space_group_name_H-M_alt 'P 1 21/c 1'
_audit_creation_method SHELXL-2018/1
_audit_update_record
;
2022-09-03 deposited with the CCDC.	2022-11-15 downloaded from the CCDC.
;
_cell_angle_alpha 90
_cell_angle_beta 114.823(2)
_cell_angle_gamma 90
_cell_formula_units_Z 4
_cell_length_a 13.9214(7)
_cell_length_b 6.9287(3)
_cell_length_c 13.9386(7)
_cell_measurement_reflns_used 5926
_cell_measurement_temperature 296(2)
_cell_measurement_theta_max 27.22
_cell_measurement_theta_min 2.93
_cell_volume 1220.26(10)
_computing_cell_refinement 'Bruker SAINT'
_computing_data_collection 'Bruker APEX3'
_computing_data_reduction 'Bruker SAINT'
_computing_molecular_graphics 'Bruker SHELXTL'
_computing_publication_material 'Bruker SHELXTL'
_computing_structure_refinement 'SHELXL-2018/1 (Sheldrick, 2018)'
_computing_structure_solution 'SHELXT 2014/5 (Sheldrick, 2014)'
_diffrn_ambient_temperature 296(2)
_diffrn_detector_area_resol_mean 10.42
_diffrn_measured_fraction_theta_full 0.990
_diffrn_measured_fraction_theta_max 0.990
_diffrn_measurement_device_type 'Bruker D8 QUEST PHOTON 100'
_diffrn_measurement_method '\f and \w scans'
_diffrn_radiation_type MoK\a
_diffrn_radiation_wavelength 0.71073
_diffrn_reflns_av_R_equivalents 0.0309
_diffrn_reflns_av_unetI/netI 0.0253
_diffrn_reflns_Laue_measured_fraction_full 0.990
_diffrn_reflns_Laue_measured_fraction_max 0.990
_diffrn_reflns_limit_h_max 16
_diffrn_reflns_limit_h_min -15
_diffrn_reflns_limit_k_max 8
_diffrn_reflns_limit_k_min -8
_diffrn_reflns_limit_l_max 16
_diffrn_reflns_limit_l_min -16
_diffrn_reflns_number 10861
_diffrn_reflns_point_group_measured_fraction_full 0.990
_diffrn_reflns_point_group_measured_fraction_max 0.990
_diffrn_reflns_theta_full 25.000
_diffrn_reflns_theta_max 25.000
_diffrn_reflns_theta_min 3.352
_diffrn_source.source 'Ius 2.0'
_diffrn_source.type microfocus

_exptl_absorpt_coefficient_mu 0.389
_exptl_absorpt_correction_T_max 0.7456
_exptl_absorpt_correction_T_min 0.5309
_exptl_absorpt_correction_type multi-scan
_exptl_absorpt_process_details sadabs
_exptl_crystal_colour colourless
_exptl_crystal_density_diffrn 1.859
_exptl_crystal_description block
_exptl_crystal_F_000 680
_exptl_crystal_size_max 0.120
_exptl_crystal_size_mid 0.110
_exptl_crystal_size_min 0.080
_refine_diff_density_max 0.760
_refine_diff_density_min -0.296
_refine_diff_density_rms 0.073
_refine_ls_extinction_coef 0.054(10)
_refine_ls_extinction_expression Fc^*^=kFc[1+0.001xFc^2^\l^3^/sin(2\q)]^-1/4^
_refine_ls_extinction_method 'SHELXL-2018/1 (Sheldrick 2018)'
_refine_ls_goodness_of_fit_ref 1.089
_refine_ls_hydrogen_treatment undef
_refine_ls_matrix_type full
_refine_ls_number_parameters 200
_refine_ls_number_reflns 2136
_refine_ls_number_restraints 0
_refine_ls_restrained_S_all 1.089
_refine_ls_R_factor_all 0.0692
_refine_ls_R_factor_gt 0.0611
_refine_ls_shift/su_max 0.000
_refine_ls_shift/su_mean 0.000
_refine_ls_structure_factor_coef Fsqd
_refine_ls_weighting_details 'w=1/[\s^2^(Fo^2^)+(0.1180P)^2^+0.8180P] where P=(Fo^2^+2Fc^2^)/3'
_refine_ls_weighting_scheme calc
_refine_ls_wR_factor_gt 0.1806
_refine_ls_wR_factor_ref 0.1872
_reflns_Friedel_coverage 0.000
_reflns_number_gt 1831
_reflns_number_total 2136
_reflns_threshold_expression 'I > 2\s(I)'
_cod_data_source_file d2ra06149j2.cif
_cod_data_source_block DLJ_009_a
_cod_original_sg_symbol_H-M 'P 21/c'
_cod_database_code 7245895
_shelx_shelxl_version_number 2018/1
_shelx_space_group_comment
;
The symmetry employed for this shelxl refinement is uniquely defined
by the following loop, which should always be used as a source of
symmetry information in preference to the above space-group names.
They are only intended as comments.
;
_shelx_estimated_absorpt_t_min 0.955
_shelx_estimated_absorpt_t_max 0.970

loop_
_space_group_symop_operation_xyz
'x, y, z'
'-x, y+1/2, -z+1/2'
'-x, -y, -z'
'x, -y-1/2, z-1/2'

loop_
_atom_site_label
_atom_site_type_symbol
_atom_site_fract_x
_atom_site_fract_y
_atom_site_fract_z
_atom_site_U_iso_or_equiv
_atom_site_adp_type
_atom_site_occupancy
_atom_site_site_symmetry_order
_atom_site_calc_flag
_atom_site_refinement_flags_posn
_atom_site_refinement_flags_adp
_atom_site_refinement_flags_occupancy
_atom_site_disorder_assembly
_atom_site_disorder_group
C1 C 0.7808(3) 0.4114(5) 0.6219(3) 0.0521(9) Uani 1 1 d . . . . .
C2 C 0.8529(3) 0.4078(5) 0.7291(3) 0.0464(8) Uani 1 1 d . . . . .
C3 C 0.8161(2) 0.5412(5) 0.7775(2) 0.0430(8) Uani 1 1 d . . . . .
C4 C 0.6566(3) 0.7557(5) 0.7068(3) 0.0496(8) Uani 1 1 d . . . . .
Cl1 Cl 0.86687(6) 0.61957(12) 0.90697(5) 0.0450(4) Uani 1 1 d . . . . .
N1 N 0.7036(2) 0.5323(5) 0.6024(2) 0.0525(8) Uani 1 1 d . . . . .
N2 N 0.7264(2) 0.6146(4) 0.6992(2) 0.0471(7) Uani 1 1 d . . . . .
N3 N 0.7784(3) 0.2903(6) 0.5360(3) 0.0710(10) Uani 1 1 d . . . . .
N4 N 0.9478(2) 0.2969(5) 0.7736(3) 0.0621(9) Uani 1 1 d . . . . .
N5 N 0.7052(3) 0.9581(5) 0.7286(3) 0.0593(8) Uani 1 1 d . . . . .
N6 N 0.6197(2) 0.7009(5) 0.7929(3) 0.0619(9) Uani 1 1 d . . . . .
N7 N 0.5581(3) 0.7666(5) 0.6012(3) 0.0663(10) Uani 1 1 d . . . . .
O1 O 0.7926(5) 0.3652(7) 0.4675(3) 0.1257(19) Uani 1 1 d . . . . .
O2 O 0.7597(4) 0.1209(6) 0.5397(4) 0.1143(15) Uani 1 1 d . . . . .
O3 O 0.9745(3) 0.2139(6) 0.7124(3) 0.1005(12) Uani 1 1 d . . . . .
O4 O 0.9943(3) 0.2869(6) 0.8677(3) 0.0958(12) Uani 1 1 d . . . . .
O5 O 0.6090(3) 0.5290(5) 0.8020(3) 0.0869(10) Uani 1 1 d . . . . .
O6 O 0.6040(3) 0.8285(6) 0.8420(3) 0.1010(12) Uani 1 1 d . . . . .
O7 O 0.7988(3) 0.9695(4) 0.7579(3) 0.0761(9) Uani 1 1 d . . . . .
O8 O 0.6431(3) 1.0889(5) 0.7136(3) 0.0922(11) Uani 1 1 d . . . . .
O9 O 0.4788(3) 0.6924(7) 0.5983(3) 0.1032(13) Uani 1 1 d . . . . .
O10 O 0.5726(3) 0.8510(6) 0.5320(3) 0.0912(12) Uani 1 1 d . . . . .

loop_
_atom_site_aniso_label
_atom_site_aniso_U_11
_atom_site_aniso_U_22
_atom_site_aniso_U_33
_atom_site_aniso_U_23
_atom_site_aniso_U_13
_atom_site_aniso_U_12
C1 0.056(2) 0.049(2) 0.053(2) -0.0001(15) 0.0244(17) 0.0074(15)
C2 0.0401(16) 0.0427(17) 0.053(2) 0.0024(14) 0.0163(15) 0.0015(13)
C3 0.0359(15) 0.0454(18) 0.0422(17) 0.0040(14) 0.0110(13) -0.0027(13)
C4 0.0480(18) 0.0458(19) 0.052(2) -0.0037(15) 0.0179(15) 0.0053(14)
Cl1 0.0430(5) 0.0540(6) 0.0313(5) 0.0019(3) 0.0091(3) -0.0003(3)
N1 0.0542(17) 0.0533(18) 0.0421(16) -0.0046(13) 0.0125(13) 0.0098(13)
N2 0.0435(14) 0.0454(16) 0.0482(17) -0.0028(12) 0.0152(12) 0.0063(11)
N3 0.084(2) 0.073(3) 0.057(2) 0.0002(18) 0.0305(19) 0.0252(19)
N4 0.0430(16) 0.061(2) 0.074(2) 0.0085(17) 0.0161(16) 0.0078(14)
N5 0.067(2) 0.0487(19) 0.0613(19) 0.0008(15) 0.0263(16) 0.0063(16)
N6 0.0511(18) 0.070(2) 0.067(2) -0.0028(17) 0.0267(16) 0.0050(15)
N7 0.058(2) 0.064(2) 0.059(2) -0.0056(17) 0.0078(16) 0.0197(16)
O1 0.199(5) 0.118(4) 0.090(3) 0.015(2) 0.090(4) 0.047(3)
O2 0.162(4) 0.079(3) 0.119(3) -0.037(2) 0.075(3) -0.001(2)
O3 0.083(2) 0.114(3) 0.115(3) 0.007(2) 0.051(2) 0.049(2)
O4 0.073(2) 0.095(3) 0.082(2) 0.0067(19) -0.0032(17) 0.0282(18)
O5 0.084(2) 0.076(2) 0.109(3) 0.0125(19) 0.048(2) -0.0107(17)
O6 0.127(3) 0.105(3) 0.100(3) -0.013(2) 0.075(3) 0.011(2)
O7 0.0671(19) 0.0607(18) 0.092(2) 0.0047(15) 0.0252(16) -0.0107(14)
O8 0.106(3) 0.0513(18) 0.119(3) -0.0055(17) 0.047(2) 0.0223(17)
O9 0.0517(18) 0.112(3) 0.112(3) -0.015(2) 0.0018(17) -0.0005(19)
O10 0.103(3) 0.094(3) 0.0585(19) 0.0125(17) 0.0171(18) 0.048(2)

loop_
_atom_type_symbol
_atom_type_description
_atom_type_scat_dispersion_real
_atom_type_scat_dispersion_imag
_atom_type_scat_source
C C 0.0033 0.0016 'International Tables Vol C Tables 4.2.6.8 and 6.1.1.4'
Cl Cl 0.1484 0.1585 'International Tables Vol C Tables 4.2.6.8 and 6.1.1.4'
N N 0.0061 0.0033 'International Tables Vol C Tables 4.2.6.8 and 6.1.1.4'
O O 0.0106 0.0060 'International Tables Vol C Tables 4.2.6.8 and 6.1.1.4'

loop_
_geom_angle_atom_site_label_1
_geom_angle_atom_site_label_2
_geom_angle_atom_site_label_3
_geom_angle
_geom_angle_site_symmetry_1
_geom_angle_site_symmetry_3
_geom_angle_publ_flag
N1 C1 C2 113.1(3) . . ?
N1 C1 N3 118.0(3) . . ?
C2 C1 N3 128.7(3) . . ?
C3 C2 C1 105.4(3) . . ?
C3 C2 N4 128.4(3) . . ?
C1 C2 N4 126.1(3) . . ?
C2 C3 N2 105.3(3) . . ?
C2 C3 Cl1 131.0(3) . . ?
N2 C3 Cl1 123.6(3) . . ?
N2 C4 N5 112.8(3) . . ?
N2 C4 N7 109.1(3) . . ?
N5 C4 N7 106.7(3) . . ?
N2 C4 N6 110.6(3) . . ?
N5 C4 N6 109.6(3) . . ?
N7 C4 N6 107.7(3) . . ?
C1 N1 N2 103.4(3) . . ?
C3 N2 N1 112.7(3) . . ?
C3 N2 C4 128.7(3) . . ?
N1 N2 C4 118.5(3) . . ?
O1 N3 O2 125.3(4) . . ?
O1 N3 C1 117.6(4) . . ?
O2 N3 C1 117.2(4) . . ?
O4 N4 O3 124.1(4) . . ?
O4 N4 C2 119.0(4) . . ?
O3 N4 C2 116.9(3) . . ?
O7 N5 O8 127.5(4) . . ?
O7 N5 C4 117.1(3) . . ?
O8 N5 C4 115.4(3) . . ?
O6 N6 O5 127.4(4) . . ?
O6 N6 C4 117.8(4) . . ?
O5 N6 C4 114.8(3) . . ?
O9 N7 O10 129.4(4) . . ?
O9 N7 C4 116.7(4) . . ?
O10 N7 C4 113.9(4) . . ?

loop_
_geom_bond_atom_site_label_1
_geom_bond_atom_site_label_2
_geom_bond_distance
_geom_bond_site_symmetry_2
_geom_bond_publ_flag
C1 N1 1.299(5) . ?
C1 C2 1.407(5) . ?
C1 N3 1.451(5) . ?
C2 C3 1.364(5) . ?
C2 N4 1.426(5) . ?
C3 N2 1.366(4) . ?
C3 Cl1 1.727(3) . ?
C4 N2 1.413(4) . ?
C4 N5 1.531(5) . ?
C4 N7 1.535(5) . ?
C4 N6 1.538(5) . ?
N1 N2 1.374(4) . ?
N3 O1 1.174(5) . ?
N3 O2 1.208(6) . ?
N4 O4 1.196(5) . ?
N4 O3 1.209(5) . ?
N5 O7 1.194(4) . ?
N5 O8 1.208(5) . ?
N6 O6 1.193(5) . ?
N6 O5 1.213(5) . ?
N7 O9 1.203(5) . ?
N7 O10 1.216(5) . ?

loop_
_geom_torsion_atom_site_label_1
_geom_torsion_atom_site_label_2
_geom_torsion_atom_site_label_3
_geom_torsion_atom_site_label_4
_geom_torsion
_geom_torsion_site_symmetry_1
_geom_torsion_site_symmetry_2
_geom_torsion_site_symmetry_3
_geom_torsion_site_symmetry_4
_geom_torsion_publ_flag
N1 C1 C2 C3 -1.1(4) . . . . ?
N3 C1 C2 C3 -176.0(4) . . . . ?
N1 C1 C2 N4 -176.9(3) . . . . ?
N3 C1 C2 N4 8.1(7) . . . . ?
C1 C2 C3 N2 0.3(4) . . . . ?
N4 C2 C3 N2 176.0(3) . . . . ?
C1 C2 C3 Cl1 -177.4(3) . . . . ?
N4 C2 C3 Cl1 -1.7(6) . . . . ?
C2 C1 N1 N2 1.3(4) . . . . ?
N3 C1 N1 N2 176.8(3) . . . . ?
C2 C3 N2 N1 0.5(4) . . . . ?
Cl1 C3 N2 N1 178.4(2) . . . . ?
C2 C3 N2 C4 179.0(3) . . . . ?
Cl1 C3 N2 C4 -3.0(5) . . . . ?
C1 N1 N2 C3 -1.1(4) . . . . ?
C1 N1 N2 C4 -179.8(3) . . . . ?
N5 C4 N2 C3 70.5(4) . . . . ?
N7 C4 N2 C3 -171.0(3) . . . . ?
N6 C4 N2 C3 -52.7(4) . . . . ?
N5 C4 N2 N1 -111.0(3) . . . . ?
N7 C4 N2 N1 7.5(4) . . . . ?
N6 C4 N2 N1 125.8(3) . . . . ?
N1 C1 N3 O1 70.2(6) . . . . ?
C2 C1 N3 O1 -115.1(5) . . . . ?
N1 C1 N3 O2 -108.3(5) . . . . ?
C2 C1 N3 O2 66.5(6) . . . . ?
C3 C2 N4 O4 15.3(6) . . . . ?
C1 C2 N4 O4 -169.9(4) . . . . ?
C3 C2 N4 O3 -166.7(4) . . . . ?
C1 C2 N4 O3 8.2(6) . . . . ?
N2 C4 N5 O7 -15.0(5) . . . . ?
N7 C4 N5 O7 -134.9(3) . . . . ?
N6 C4 N5 O7 108.8(4) . . . . ?
N2 C4 N5 O8 164.8(4) . . . . ?
N7 C4 N5 O8 45.0(4) . . . . ?
N6 C4 N5 O8 -71.3(4) . . . . ?
N2 C4 N6 O6 146.3(4) . . . . ?
N5 C4 N6 O6 21.2(5) . . . . ?
N7 C4 N6 O6 -94.5(4) . . . . ?
N2 C4 N6 O5 -34.4(4) . . . . ?
N5 C4 N6 O5 -159.5(3) . . . . ?
N7 C4 N6 O5 84.8(4) . . . . ?
N2 C4 N7 O9 104.0(4) . . . . ?
N5 C4 N7 O9 -133.8(4) . . . . ?
N6 C4 N7 O9 -16.1(5) . . . . ?
N2 C4 N7 O10 -76.0(4) . . . . ?
N5 C4 N7 O10 46.2(4) . . . . ?
N6 C4 N7 O10 163.8(3) . . . . ?
